data_4071249
loop_
_publ_author_name
'Sentets, St\'ephane'
'Serres, R\'emi'
'Ortin, Yannick'
'Lugan, No\"el'
'Lavigne, Guy'

_publ_section_title
;
 Directed Formation of Allene Complexes upon Reaction of
 Non-heteroatom-Substituted Manganese Alkynyl Carbene Complexes with
 Nucleophiles
;
_journal_issue 9
_journal_name_full Organometallics
_journal_page_first 2078
_journal_paper_doi 10.1021/om800060v
_journal_volume 27
_journal_year 2008
_chemical_compound_source 'synthesis as described'
_chemical_formula_moiety 'C31 H27 Mn O2 S'
_chemical_formula_sum 'C31 H27 Mn O2 S'
_chemical_formula_weight 518.56
_chemical_name_systematic
;
 ?
;
_space_group_IT_number 14
_symmetry_cell_setting monoclinic
_symmetry_Int_Tables_number 14
_symmetry_space_group_name_Hall '-P 2yn'
_symmetry_space_group_name_H-M 'P 1 21/n 1'
_atom_sites_solution_hydrogens geom
_atom_sites_solution_primary direct
_atom_sites_solution_secondary difmap
_audit_creation_date 2007-11-05T11:02:41-00:00
_audit_creation_method 'WinGX routine CIF_UPDATE'
_cell_angle_alpha 90
_cell_angle_beta 104.77(5)
_cell_angle_gamma 90
_cell_formula_units_Z 4
_cell_length_a 9.923(3)
_cell_length_b 21.7612(17)
_cell_length_c 12.017(5)
_cell_measurement_reflns_used 9999
_cell_measurement_temperature 160(2)
_cell_measurement_theta_max 32.5
_cell_measurement_theta_min 2.83
_cell_measurement_wavelength 0.71073
_cell_volume 2509.2(14)
_computing_molecular_graphics 'Ortep-3 for Windows (Farrugia, 1997)'
_computing_publication_material 'WinGX publication routines (Farrugia, 1999)'
_computing_structure_refinement 'SHELXL-97 (Sheldrick, 1997)'
_computing_structure_solution 'SHELXS-86 (Sheldrick, 1986)'
_diffrn_ambient_temperature 160(2)
_diffrn_measured_fraction_theta_full 0.941
_diffrn_measured_fraction_theta_max 0.941
_diffrn_measurement_device_type 'Oxford Diffraction Xcalibur'
_diffrn_measurement_method \f
_diffrn_radiation_monochromator graphite
_diffrn_radiation_probe x-ray
_diffrn_radiation_type MoK\a
_diffrn_radiation_wavelength 0.71073
_diffrn_reflns_av_R_equivalents 0.0322
_diffrn_reflns_av_unetI/netI 0.0424
_diffrn_reflns_limit_h_max 14
_diffrn_reflns_limit_h_min -14
_diffrn_reflns_limit_k_max 32
_diffrn_reflns_limit_k_min -32
_diffrn_reflns_limit_l_max 17
_diffrn_reflns_limit_l_min -17
_diffrn_reflns_number 27553
_diffrn_reflns_theta_full 32.5
_diffrn_reflns_theta_max 32.5
_diffrn_reflns_theta_min 2.83
_diffrn_standards_decay_% 0
_diffrn_standards_interval_count 0
_diffrn_standards_number 0
_exptl_absorpt_coefficient_mu 0.636
_exptl_absorpt_correction_T_max 0.942
_exptl_absorpt_correction_T_min 0.886
_exptl_absorpt_correction_type multi-scan
_exptl_absorpt_process_details
;
        [c.f. r.h. blessing, acta cryst. (1995), a51, 33-38]
;
_exptl_crystal_colour yellow
_exptl_crystal_density_diffrn 1.373
_exptl_crystal_density_method 'not measured'
_exptl_crystal_description prism
_exptl_crystal_F_000 1080
_exptl_crystal_size_max 0.2
_exptl_crystal_size_mid 0.2
_exptl_crystal_size_min 0.1
_refine_diff_density_max 0.578
_refine_diff_density_min -0.317
_refine_diff_density_rms 0.072
_refine_ls_extinction_method none
_refine_ls_goodness_of_fit_ref 1.066
_refine_ls_hydrogen_treatment constr
_refine_ls_matrix_type full
_refine_ls_number_parameters 319
_refine_ls_number_reflns 8530
_refine_ls_number_restraints 0
_refine_ls_restrained_S_all 1.066
_refine_ls_R_factor_all 0.0781
_refine_ls_R_factor_gt 0.0424
_refine_ls_shift/su_max 0
_refine_ls_shift/su_mean 0
_refine_ls_structure_factor_coef Fsqd
_refine_ls_weighting_details 'calc w=1/[\s^2^(Fo^2^)+(0.0604P)^2^+0.6523P] where P=(Fo^2^+2Fc^2^)/3'
_refine_ls_weighting_scheme calc
_refine_ls_wR_factor_gt 0.1048
_refine_ls_wR_factor_ref 0.1269
_reflns_number_gt 5568
_reflns_number_total 8530
_reflns_threshold_expression >2sigma(I)
_cod_data_source_file om800060v-file002.cif
_cod_data_source_block complex_11
_cod_original_cell_volume 2509.1(14)
_cod_original_sg_symbol_H-M 'P 21/n'
_cod_database_code 4071249

loop_
_symmetry_equiv_pos_as_xyz
'x, y, z'
'-x+1/2, y+1/2, -z+1/2'
'-x, -y, -z'
'x-1/2, -y-1/2, z-1/2'

loop_
_atom_site_label
_atom_site_type_symbol
_atom_site_fract_x
_atom_site_fract_y
_atom_site_fract_z
_atom_site_U_iso_or_equiv
_atom_site_adp_type
_atom_site_occupancy
_atom_site_symmetry_multiplicity
_atom_site_calc_flag
_atom_site_refinement_flags
C1 C -0.2057(2) 0.23554(9) 0.25999(16) 0.0358(4) Uani 1 1 d .
C2 C -0.2146(2) 0.18330(8) 0.07872(16) 0.0346(4) Uani 1 1 d .
C3 C -0.11531(18) 0.10749(7) 0.24064(14) 0.0260(3) Uani 1 1 d .
C4 C -0.16237(18) 0.12835(8) 0.33252(14) 0.0263(3) Uani 1 1 d .
C5 C -0.13207(18) 0.12066(8) 0.44551(14) 0.0278(3) Uani 1 1 d .
H5 H -0.0604 0.0929 0.4743 0.033 Uiso 1 1 calc R
C11 C -0.4615(2) 0.13003(10) 0.07007(17) 0.0409(5) Uani 1 1 d .
C12 C -0.4879(2) 0.19174(11) 0.09544(19) 0.0481(5) Uani 1 1 d .
H12 H -0.5026 0.2244 0.0437 0.058 Uiso 1 1 calc R
C13 C -0.4881(2) 0.19516(11) 0.21055(19) 0.0477(5) Uani 1 1 d .
H13 H -0.5047 0.2303 0.249 0.057 Uiso 1 1 calc R
C14 C -0.4590(2) 0.13682(11) 0.25877(19) 0.0455(5) Uani 1 1 d .
H14 H -0.4518 0.1262 0.335 0.055 Uiso 1 1 calc R
C15 C -0.4425(2) 0.09729(10) 0.17195(19) 0.0414(5) Uani 1 1 d .
H15 H -0.422 0.0556 0.1809 0.05 Uiso 1 1 calc R
C16 C -0.4641(3) 0.10456(13) -0.0442(2) 0.0568(6) Uani 1 1 d .
H16A H -0.3977 0.0717 -0.0358 0.085 Uiso 1 1 calc R
H16B H -0.4404 0.1362 -0.0916 0.085 Uiso 1 1 calc R
H16C H -0.5556 0.0892 -0.0796 0.085 Uiso 1 1 calc R
C21 C -0.13816(18) 0.04494(7) 0.19303(15) 0.0266(3) Uani 1 1 d .
C22 C -0.16066(19) -0.00390(8) 0.25908(16) 0.0308(4) Uani 1 1 d .
H22 H -0.169 0.003 0.3334 0.037 Uiso 1 1 calc R
C23 C -0.1709(2) -0.06271(8) 0.21589(18) 0.0361(4) Uani 1 1 d .
H23 H -0.185 -0.0951 0.2621 0.043 Uiso 1 1 calc R
C24 C -0.1607(2) -0.07466(9) 0.10691(19) 0.0380(4) Uani 1 1 d .
C25 C -0.1439(2) -0.02600(9) 0.03955(18) 0.0391(4) Uani 1 1 d .
H25 H -0.1411 -0.0329 -0.0362 0.047 Uiso 1 1 calc R
C26 C -0.1309(2) 0.03282(9) 0.08224(17) 0.0356(4) Uani 1 1 d .
H26 H -0.117 0.065 0.0355 0.043 Uiso 1 1 calc R
C27 C -0.1651(3) -0.13858(10) 0.0609(2) 0.0536(6) Uani 1 1 d .
H27A H -0.0723 -0.155 0.0777 0.08 Uiso 1 1 calc R
H27B H -0.2038 -0.138 -0.021 0.08 Uiso 1 1 calc R
H27C H -0.2219 -0.1638 0.0962 0.08 Uiso 1 1 calc R
C31 C -0.19173(18) 0.14818(8) 0.53210(14) 0.0284(3) Uani 1 1 d .
C32 C -0.2820(2) 0.19738(8) 0.51236(16) 0.0333(4) Uani 1 1 d .
H32 H -0.3087 0.2147 0.4393 0.04 Uiso 1 1 calc R
C33 C -0.3327(2) 0.22106(9) 0.59908(17) 0.0380(4) Uani 1 1 d .
H33 H -0.3949 0.2538 0.5839 0.046 Uiso 1 1 calc R
C34 C -0.2930(2) 0.19708(10) 0.70780(17) 0.0418(5) Uani 1 1 d .
H34 H -0.3272 0.2137 0.7665 0.05 Uiso 1 1 calc R
C35 C -0.2034(2) 0.14882(10) 0.72934(16) 0.0428(5) Uani 1 1 d .
H35 H -0.1759 0.1322 0.8029 0.051 Uiso 1 1 calc R
C36 C -0.1534(2) 0.12464(9) 0.64202(16) 0.0358(4) Uani 1 1 d .
H36 H -0.0922 0.0915 0.6576 0.043 Uiso 1 1 calc R
C41 C 0.16348(19) 0.11368(8) 0.35085(15) 0.0301(4) Uani 1 1 d .
C42 C 0.2315(3) 0.15446(10) 0.4333(2) 0.0475(5) Uani 1 1 d .
H42 H 0.2113 0.1962 0.4245 0.057 Uiso 1 1 calc R
C43 C 0.3290(3) 0.13394(12) 0.5288(2) 0.0526(6) Uani 1 1 d .
H43 H 0.3756 0.1623 0.583 0.063 Uiso 1 1 calc R
C44 C 0.3587(2) 0.07353(11) 0.54569(17) 0.0392(4) Uani 1 1 d .
C45 C 0.2886(2) 0.03271(10) 0.46379(19) 0.0420(5) Uani 1 1 d .
H45 H 0.3056 -0.0092 0.4746 0.05 Uiso 1 1 calc R
C46 C 0.1938(2) 0.05281(9) 0.36648(18) 0.0391(4) Uani 1 1 d .
H46 H 0.1501 0.0246 0.3108 0.047 Uiso 1 1 calc R
C47 C 0.4652(2) 0.05108(14) 0.6504(2) 0.0550(6) Uani 1 1 d .
H47A H 0.5482 0.0755 0.6617 0.083 Uiso 1 1 calc R
H47B H 0.4872 0.0089 0.6396 0.083 Uiso 1 1 calc R
H47C H 0.4284 0.0545 0.7166 0.083 Uiso 1 1 calc R
Mn1 Mn -0.28861(3) 0.167873(12) 0.19511(2) 0.02916(8) Uani 1 1 d .
O1 O -0.1508(2) 0.27896(7) 0.29886(14) 0.0548(4) Uani 1 1 d .
O2 O -0.16995(18) 0.19420(7) 0.00220(12) 0.0465(4) Uani 1 1 d .
S2 S 0.04502(5) 0.14216(2) 0.22781(4) 0.03273(11) Uani 1 1 d .

loop_
_atom_site_aniso_label
_atom_site_aniso_U_11
_atom_site_aniso_U_22
_atom_site_aniso_U_33
_atom_site_aniso_U_23
_atom_site_aniso_U_13
_atom_site_aniso_U_12
C1 0.0503(11) 0.0296(9) 0.0286(9) 0.0002(7) 0.0119(8) 0.0065(8)
C2 0.0473(11) 0.0270(8) 0.0254(8) -0.0015(7) 0.0017(8) 0.0060(7)
C3 0.0324(8) 0.0215(7) 0.0247(7) 0.0008(6) 0.0085(6) 0.0020(6)
C4 0.0288(8) 0.0231(7) 0.0269(8) -0.0010(6) 0.0070(6) 0.0016(6)
C5 0.0308(8) 0.0262(8) 0.0257(8) 0.0009(6) 0.0063(6) 0.0048(6)
C11 0.0333(10) 0.0472(12) 0.0368(10) -0.0096(9) -0.0008(8) 0.0075(8)
C12 0.0434(12) 0.0495(12) 0.0438(12) -0.0006(10) -0.0027(9) 0.0175(10)
C13 0.0395(11) 0.0523(13) 0.0485(12) -0.0149(10) 0.0062(9) 0.0142(9)
C14 0.0319(10) 0.0637(15) 0.0412(11) -0.0038(10) 0.0100(8) 0.0015(9)
C15 0.0294(9) 0.0412(11) 0.0506(12) -0.0041(9) 0.0049(8) 0.0018(8)
C16 0.0472(13) 0.0729(17) 0.0422(12) -0.0185(11) -0.0031(10) 0.0053(11)
C21 0.0275(8) 0.0244(8) 0.0297(8) -0.0014(6) 0.0103(7) 0.0022(6)
C22 0.0329(9) 0.0276(8) 0.0338(9) 0.0000(7) 0.0121(7) -0.0003(7)
C23 0.0359(10) 0.0260(8) 0.0506(11) 0.0008(8) 0.0188(8) -0.0023(7)
C24 0.0332(9) 0.0292(9) 0.0569(12) -0.0109(8) 0.0213(9) -0.0040(7)
C25 0.0450(11) 0.0364(10) 0.0416(11) -0.0137(8) 0.0216(9) -0.0035(8)
C26 0.0485(11) 0.0279(9) 0.0353(9) -0.0026(7) 0.0197(8) 0.0003(8)
C27 0.0564(14) 0.0331(11) 0.0810(17) -0.0200(11) 0.0352(13) -0.0108(9)
C31 0.0331(9) 0.0279(8) 0.0243(8) -0.0019(6) 0.0074(7) -0.0023(7)
C32 0.0435(10) 0.0294(9) 0.0281(8) 0.0016(7) 0.0113(8) 0.0038(7)
C33 0.0476(11) 0.0305(9) 0.0394(10) -0.0038(8) 0.0176(9) 0.0039(8)
C34 0.0564(13) 0.0399(11) 0.0347(10) -0.0109(8) 0.0217(9) -0.0045(9)
C35 0.0593(13) 0.0465(11) 0.0226(8) 0.0003(8) 0.0101(9) -0.0025(10)
C36 0.0426(10) 0.0354(9) 0.0280(9) 0.0014(7) 0.0066(8) 0.0038(8)
C41 0.0303(8) 0.0299(9) 0.0326(9) -0.0038(7) 0.0129(7) -0.0035(7)
C42 0.0553(13) 0.0310(10) 0.0516(13) -0.0106(9) 0.0053(10) -0.0071(9)
C43 0.0564(14) 0.0493(13) 0.0441(12) -0.0154(10) -0.0021(10) -0.0116(10)
C44 0.0309(10) 0.0519(12) 0.0357(10) -0.0014(9) 0.0105(8) -0.0050(8)
C45 0.0408(11) 0.0371(10) 0.0458(11) -0.0014(9) 0.0067(9) 0.0024(8)
C46 0.0413(11) 0.0310(9) 0.0413(11) -0.0078(8) 0.0036(8) -0.0004(8)
C47 0.0381(12) 0.0810(18) 0.0430(12) 0.0012(12) 0.0050(9) -0.0006(11)
Mn1 0.03577(16) 0.02605(14) 0.02442(13) -0.00146(10) 0.00539(10) 0.00649(10)
O1 0.0817(12) 0.0350(8) 0.0500(9) -0.0135(7) 0.0210(9) -0.0103(8)
O2 0.0679(10) 0.0457(9) 0.0271(7) 0.0044(6) 0.0143(7) 0.0052(7)
S2 0.0362(2) 0.0306(2) 0.0328(2) 0.00342(17) 0.01132(18) -0.00433(17)

loop_
_atom_type_symbol
_atom_type_description
_atom_type_scat_dispersion_real
_atom_type_scat_dispersion_imag
_atom_type_scat_source
C C 0.003 0.002 'International Tables Vol C Tables 4.2.6.8 and 6.1.1.4'
H H 0 0 'International Tables Vol C Tables 4.2.6.8 and 6.1.1.4'
Mn Mn 0.337 0.728 'International Tables Vol C Tables 4.2.6.8 and 6.1.1.4'
O O 0.011 0.006 'International Tables Vol C Tables 4.2.6.8 and 6.1.1.4'
S S 0.125 0.123 'International Tables Vol C Tables 4.2.6.8 and 6.1.1.4'

loop_
_geom_angle_atom_site_label_1
_geom_angle_atom_site_label_2
_geom_angle_atom_site_label_3
_geom_angle
O1 C1 Mn1 177.92(19)
O2 C2 Mn1 178.12(18)
C4 C3 C21 124.41(15)
C4 C3 S2 114.62(13)
C21 C3 S2 113.95(12)
C4 C3 Mn1 65.51(10)
C21 C3 Mn1 115.98(12)
S2 C3 Mn1 113.18(8)
C5 C4 C3 138.05(17)
C5 C4 Mn1 146.46(14)
C3 C4 Mn1 75.46(10)
C4 C5 C31 130.96(16)
C4 C5 H5 114.5
C31 C5 H5 114.5
C15 C11 C12 106.74(19)
C15 C11 C16 126.5(2)
C12 C11 C16 126.6(2)
C15 C11 Mn1 70.92(12)
C12 C11 Mn1 69.06(12)
C16 C11 Mn1 128.30(17)
C13 C12 C11 108.3(2)
C13 C12 Mn1 71.61(13)
C11 C12 Mn1 71.89(11)
C13 C12 H12 125.9
C11 C12 H12 125.9
Mn1 C12 H12 122.3
C12 C13 C14 108.2(2)
C12 C13 Mn1 70.04(13)
C14 C13 Mn1 71.48(12)
C12 C13 H13 125.9
C14 C13 H13 125.9
Mn1 C13 H13 124.2
C15 C14 C13 107.6(2)
C15 C14 Mn1 70.88(13)
C13 C14 Mn1 70.25(13)
C15 C14 H14 126.2
C13 C14 H14 126.2
Mn1 C14 H14 124.3
C11 C15 C14 109.2(2)
C11 C15 Mn1 71.16(13)
C14 C15 Mn1 71.01(13)
C11 C15 H15 125.4
C14 C15 H15 125.4
Mn1 C15 H15 124
C11 C16 H16A 109.5
C11 C16 H16B 109.5
H16A C16 H16B 109.5
C11 C16 H16C 109.5
H16A C16 H16C 109.5
H16B C16 H16C 109.5
C26 C21 C22 117.72(16)
C26 C21 C3 120.81(16)
C22 C21 C3 121.39(16)
C23 C22 C21 120.49(18)
C23 C22 H22 119.8
C21 C22 H22 119.8
C24 C23 C22 121.57(18)
C24 C23 H23 119.2
C22 C23 H23 119.2
C23 C24 C25 118.06(18)
C23 C24 C27 122.1(2)
C25 C24 C27 119.8(2)
C24 C25 C26 120.94(19)
C24 C25 H25 119.5
C26 C25 H25 119.5
C25 C26 C21 121.13(18)
C25 C26 H26 119.4
C21 C26 H26 119.4
C24 C27 H27A 109.5
C24 C27 H27B 109.5
H27A C27 H27B 109.5
C24 C27 H27C 109.5
H27A C27 H27C 109.5
H27B C27 H27C 109.5
C36 C31 C32 117.57(17)
C36 C31 C5 118.10(17)
C32 C31 C5 124.31(16)
C33 C32 C31 120.73(17)
C33 C32 H32 119.6
C31 C32 H32 119.6
C34 C33 C32 120.75(19)
C34 C33 H33 119.6
C32 C33 H33 119.6
C35 C34 C33 119.48(18)
C35 C34 H34 120.3
C33 C34 H34 120.3
C34 C35 C36 119.79(18)
C34 C35 H35 120.1
C36 C35 H35 120.1
C35 C36 C31 121.67(19)
C35 C36 H36 119.2
C31 C36 H36 119.2
C46 C41 C42 118.61(19)
C46 C41 S2 122.58(14)
C42 C41 S2 118.79(16)
C41 C42 C43 120.3(2)
C41 C42 H42 119.8
C43 C42 H42 119.8
C44 C43 C42 121.5(2)
C44 C43 H43 119.3
C42 C43 H43 119.3
C43 C44 C45 118.0(2)
C43 C44 C47 121.5(2)
C45 C44 C47 120.6(2)
C46 C45 C44 121.0(2)
C46 C45 H45 119.5
C44 C45 H45 119.5
C41 C46 C45 120.50(18)
C41 C46 H46 119.7
C45 C46 H46 119.7
C44 C47 H47A 109.5
C44 C47 H47B 109.5
H47A C47 H47B 109.5
C44 C47 H47C 109.5
H47A C47 H47C 109.5
H47B C47 H47C 109.5
C1 Mn1 C2 87.16(9)
C1 Mn1 C4 82.58(8)
C2 Mn1 C4 115.87(8)
C1 Mn1 C12 108.07(9)
C2 Mn1 C12 91.29(10)
C4 Mn1 C12 151.66(9)
C1 Mn1 C13 93.89(9)
C2 Mn1 C13 126.94(10)
C4 Mn1 C13 116.85(9)
C12 Mn1 C13 38.35(9)
C1 Mn1 C3 98.44(8)
C2 Mn1 C3 81.31(8)
C4 Mn1 C3 39.03(7)
C12 Mn1 C3 152.10(8)
C13 Mn1 C3 149.81(9)
C1 Mn1 C15 153.40(9)
C2 Mn1 C15 117.45(9)
C4 Mn1 C15 94.31(8)
C12 Mn1 C15 64.21(9)
C13 Mn1 C15 63.88(9)
C3 Mn1 C15 95.38(8)
C1 Mn1 C14 115.30(9)
C2 Mn1 C14 150.37(9)
C4 Mn1 C14 87.39(9)
C12 Mn1 C14 64.28(10)
C13 Mn1 C14 38.27(10)
C3 Mn1 C14 112.04(8)
C15 Mn1 C14 38.11(8)
C1 Mn1 C11 146.20(9)
C2 Mn1 C11 86.44(9)
C4 Mn1 C11 129.65(9)
C12 Mn1 C11 39.05(9)
C13 Mn1 C11 64.48(9)
C3 Mn1 C11 113.28(8)
C15 Mn1 C11 37.92(9)
C14 Mn1 C11 64.08(9)
C41 S2 C3 101.35(9)

loop_
_geom_bond_atom_site_label_1
_geom_bond_atom_site_label_2
_geom_bond_distance
C1 O1 1.131(2)
C1 Mn1 1.768(2)
C2 O2 1.143(2)
C2 Mn1 1.770(2)
C3 C4 1.381(2)
C3 C21 1.471(2)
C3 S2 1.8025(18)
C3 Mn1 2.1222(18)
C4 C5 1.324(2)
C4 Mn1 1.9952(19)
C5 C31 1.451(2)
C5 H5 0.93
C11 C15 1.387(3)
C11 C12 1.416(3)
C11 C16 1.475(3)
C11 Mn1 2.136(2)
C12 C13 1.386(3)
C12 Mn1 2.099(2)
C12 H12 0.93
C13 C14 1.395(3)
C13 Mn1 2.119(2)
C13 H13 0.93
C14 C15 1.394(3)
C14 Mn1 2.135(2)
C14 H14 0.93
C15 Mn1 2.133(2)
C15 H15 0.93
C16 H16A 0.96
C16 H16B 0.96
C16 H16C 0.96
C21 C26 1.377(3)
C21 C22 1.378(2)
C22 C23 1.375(3)
C22 H22 0.93
C23 C24 1.364(3)
C23 H23 0.93
C24 C25 1.369(3)
C24 C27 1.494(3)
C25 C26 1.373(3)
C25 H25 0.93
C26 H26 0.93
C27 H27A 0.96
C27 H27B 0.96
C27 H27C 0.96
C31 C36 1.377(3)
C31 C32 1.377(3)
C32 C33 1.368(3)
C32 H32 0.93
C33 C34 1.368(3)
C33 H33 0.93
C34 C35 1.358(3)
C34 H34 0.93
C35 C36 1.374(3)
C35 H35 0.93
C36 H36 0.93
C41 C46 1.361(3)
C41 C42 1.373(3)
C41 S2 1.751(2)
C42 C43 1.373(3)
C42 H42 0.93
C43 C44 1.351(3)
C43 H43 0.93
C44 C45 1.376(3)
C44 C47 1.503(3)
C45 C46 1.372(3)
C45 H45 0.93
C46 H46 0.93
C47 H47A 0.96
C47 H47B 0.96
C47 H47C 0.96
